data_7714124
loop_
_publ_author_name
'Kulkarni, Atharva Yeshwant'
'Karmakar, Gourab'
'Shah, Alpa Y.'
'Nigam, Sandeep'
'Kumbhare, Gayatri'
'Tyagi, Adish'
'Butcher, Raymond J.'
'Chauhan, Rohit Singh'
'Kumar, N. Naveen'

_publ_section_title
;
 Controlled Synthesis of Photoresponsive Bismuthinite (Bi2S3)
 Nanostructures Mediated Through a New 1D Bismuth-pyrimidylthiolate
 Coordination Polymer as Molecular Precursor
;
_journal_name_full 'Dalton Transactions'
_journal_paper_doi 10.1039/D3DT02143B
_journal_year 2023
_chemical_absolute_configuration unk
_chemical_formula_moiety 'C18 H21 Bi N6 S3'
_chemical_formula_sum 'C18 H21 Bi N6 S3'
_chemical_formula_weight 626.57
_space_group_crystal_system orthorhombic
_space_group_IT_number 19
_space_group_name_Hall 'P 2ac 2ab'
_space_group_name_H-M_alt 'P 21 21 21'
_atom_sites_solution_hydrogens geom
_atom_sites_solution_primary dual
_atom_sites_solution_secondary difmap
_audit_creation_method SHELXL-2018/3
_audit_update_record
;
2023-06-19 deposited with the CCDC.	2023-09-12 downloaded from the CCDC.
;
_cell_angle_alpha 90
_cell_angle_beta 90
_cell_angle_gamma 90
_cell_formula_units_Z 4
_cell_length_a 10.9192(3)
_cell_length_b 10.9751(3)
_cell_length_c 18.2572(5)
_cell_measurement_reflns_used 9569
_cell_measurement_temperature 100(2)
_cell_measurement_theta_max 22.83
_cell_measurement_theta_min 2.51
_cell_volume 2187.93(10)
_computing_cell_refinement 'Bruker SAINT'
_computing_data_collection 'Bruker APEX2'
_computing_data_reduction 'Bruker SAINT'
_computing_molecular_graphics 'Bruker SHELXTL (Sheldrick 2008)'
_computing_publication_material 'Bruker SHELXTL (Sheldrick 2008)'
_computing_structure_refinement 'SHELXL-2018/3 (Sheldrick, 2018)'
_computing_structure_solution 'SHELXT (Sheldrick 2015a)'
_diffrn_ambient_temperature 100(2)
_diffrn_measured_fraction_theta_full 0.940
_diffrn_measured_fraction_theta_max 0.758
_diffrn_measurement_device_type 'Bruker APEX-II CCD'
_diffrn_measurement_method '\f and \w scans'
_diffrn_radiation_type synchrotron
_diffrn_radiation_wavelength 0.41328
_diffrn_reflns_av_R_equivalents 0.0510
_diffrn_reflns_av_unetI/netI 0.0319
_diffrn_reflns_Laue_measured_fraction_full 0.940
_diffrn_reflns_Laue_measured_fraction_max 0.758
_diffrn_reflns_limit_h_max 19
_diffrn_reflns_limit_h_min -19
_diffrn_reflns_limit_k_max 14
_diffrn_reflns_limit_k_min -15
_diffrn_reflns_limit_l_max 32
_diffrn_reflns_limit_l_min -32
_diffrn_reflns_number 70021
_diffrn_reflns_point_group_measured_fraction_full 0.949
_diffrn_reflns_point_group_measured_fraction_max 0.756
_diffrn_reflns_theta_full 14.357
_diffrn_reflns_theta_max 22.831
_diffrn_reflns_theta_min 1.530
_diffrn_source
;
Argonne National Laboratory Advanced Photon Source
;
_exptl_absorpt_coefficient_mu 2.068
_exptl_absorpt_correction_T_max 0.7448
_exptl_absorpt_correction_T_min 0.6699
_exptl_absorpt_correction_type multi-scan
_exptl_absorpt_process_details 'Sadabs (Sheldrick, 1996)'
_exptl_crystal_colour 'pale orange'
_exptl_crystal_density_diffrn 1.902
_exptl_crystal_description prism
_exptl_crystal_F_000 1208
_exptl_crystal_size_max 0.1
_exptl_crystal_size_mid 0.05
_exptl_crystal_size_min 0.025
_refine_diff_density_max 0.542
_refine_diff_density_min -1.365
_refine_diff_density_rms 0.128
_refine_ls_abs_structure_details
;
 Refined as an inversion twin.
;
_refine_ls_abs_structure_Flack 0.021(6)
_refine_ls_extinction_method none
_refine_ls_goodness_of_fit_ref 1.044
_refine_ls_hydrogen_treatment constr
_refine_ls_matrix_type full
_refine_ls_number_parameters 260
_refine_ls_number_reflns 11465
_refine_ls_number_restraints 0
_refine_ls_restrained_S_all 1.044
_refine_ls_R_factor_all 0.0159
_refine_ls_R_factor_gt 0.0157
_refine_ls_shift/su_max 0.004
_refine_ls_shift/su_mean 0.000
_refine_ls_structure_factor_coef Fsqd
_refine_ls_weighting_details 'w=1/[\s^2^(Fo^2^)+(0.0043P)^2^] where P=(Fo^2^+2Fc^2^)/3'
_refine_ls_weighting_scheme calc
_refine_ls_wR_factor_gt 0.0352
_refine_ls_wR_factor_ref 0.0352
_reflns_Friedel_coverage 0.827
_reflns_Friedel_fraction_full 0.960
_reflns_Friedel_fraction_max 0.754
_reflns_number_gt 11305
_reflns_number_total 11465
_reflns_threshold_expression 'I > 2\s(I)'
_cod_data_source_file d3dt02143b2.cif
_cod_data_source_block shelx
_cod_database_code 7714124
_shelx_shelxl_version_number 2018/3
_shelx_space_group_comment
;
The symmetry employed for this shelxl refinement is uniquely defined
by the following loop, which should always be used as a source of
symmetry information in preference to the above space-group names.
They are only intended as comments.
;

loop_
_space_group_symop_operation_xyz
'x, y, z'
'-x+1/2, -y, z+1/2'
'-x, y+1/2, -z+1/2'
'x+1/2, -y+1/2, -z'

loop_
_atom_site_label
_atom_site_type_symbol
_atom_site_fract_x
_atom_site_fract_y
_atom_site_fract_z
_atom_site_U_iso_or_equiv
_atom_site_adp_type
_atom_site_occupancy
_atom_site_site_symmetry_order
_atom_site_calc_flag
_atom_site_refinement_flags_posn
_atom_site_refinement_flags_adp
_atom_site_refinement_flags_occupancy
_atom_site_disorder_assembly
_atom_site_disorder_group
Bi Bi 0.39615(2) 0.68771(2) 0.25550(2) 0.01097(2) Uani 1 1 d . . . . .
S1A S 0.27679(4) 0.74276(5) 0.37312(3) 0.01569(8) Uani 1 1 d . . . . .
N1A N 0.38403(15) 0.69976(16) 0.50056(9) 0.0171(3) Uani 1 1 d . . . . .
N2A N 0.50148(13) 0.66177(17) 0.39159(10) 0.0157(3) Uani 1 1 d . . . . .
C1A C 0.40013(15) 0.69784(17) 0.42798(9) 0.0148(3) Uani 1 1 d . . . . .
C2A C 0.47754(19) 0.65544(19) 0.54076(11) 0.0180(3) Uani 1 1 d . . . . .
C3A C 0.58514(19) 0.6150(2) 0.50804(11) 0.0197(3) Uani 1 1 d . . . . .
H3AA H 0.650274 0.583905 0.537023 0.024 Uiso 1 1 calc R U . . .
C4A C 0.59589(17) 0.62093(18) 0.43221(10) 0.0168(3) Uani 1 1 d . . . . .
C5A C 0.4570(2) 0.6501(2) 0.62194(12) 0.0249(4) Uani 1 1 d . . . . .
H5AA H 0.392973 0.590296 0.632848 0.037 Uiso 1 1 calc R U . . .
H5AB H 0.431535 0.730518 0.639645 0.037 Uiso 1 1 calc R U . . .
H5AC H 0.533234 0.626118 0.646363 0.037 Uiso 1 1 calc R U . . .
C6A C 0.70886(18) 0.5818(2) 0.39232(13) 0.0235(4) Uani 1 1 d . . . . .
H6AA H 0.732435 0.645011 0.357096 0.035 Uiso 1 1 calc R U . . .
H6AB H 0.692677 0.505487 0.366223 0.035 Uiso 1 1 calc R U . . .
H6AC H 0.775498 0.569411 0.427486 0.035 Uiso 1 1 calc R U . . .
S1B S 0.19769(4) 0.78368(4) 0.19997(3) 0.01501(8) Uani 1 1 d . . . . .
N1B N 0.11498(14) 0.72148(16) 0.06984(9) 0.0167(3) Uani 1 1 d . . . . .
N2B N 0.30191(15) 0.62614(16) 0.10852(9) 0.0160(3) Uani 1 1 d . . . . .
C1B C 0.20619(15) 0.70220(17) 0.11744(9) 0.0140(3) Uani 1 1 d . . . . .
C2B C 0.30733(18) 0.5652(2) 0.04522(11) 0.0192(3) Uani 1 1 d . . . . .
C3B C 0.21766(19) 0.5801(2) -0.00848(11) 0.0197(4) Uani 1 1 d . . . . .
H3BA H 0.222325 0.537539 -0.053691 0.024 Uiso 1 1 calc R U . . .
C4B C 0.12119(17) 0.65929(19) 0.00622(10) 0.0182(3) Uani 1 1 d . . . . .
C5B C 0.4139(2) 0.4802(3) 0.03355(15) 0.0310(5) Uani 1 1 d . . . . .
H5BA H 0.445707 0.453542 0.081120 0.047 Uiso 1 1 calc R U . . .
H5BB H 0.478595 0.522704 0.006501 0.047 Uiso 1 1 calc R U . . .
H5BC H 0.386742 0.409093 0.005451 0.047 Uiso 1 1 calc R U . . .
C6B C 0.0193(2) 0.6820(3) -0.04727(12) 0.0250(4) Uani 1 1 d . . . . .
H6BA H -0.059588 0.675615 -0.021992 0.037 Uiso 1 1 calc R U . . .
H6BB H 0.023071 0.621383 -0.086619 0.037 Uiso 1 1 calc R U . . .
H6BC H 0.027992 0.763829 -0.068119 0.037 Uiso 1 1 calc R U . . .
S1C S 0.48981(4) 0.91077(4) 0.26041(3) 0.01598(8) Uani 1 1 d . . . . .
N1C N 0.65068(13) 0.74892(16) 0.21306(10) 0.0159(3) Uani 1 1 d . . . . .
N2C N 0.72128(12) 0.95483(15) 0.22506(9) 0.0144(3) Uani 1 1 d . . . . .
C1C C 0.63545(14) 0.86646(17) 0.23020(10) 0.0134(3) Uani 1 1 d . . . . .
C2C C 0.83277(15) 0.91961(18) 0.20057(11) 0.0153(3) Uani 1 1 d . . . . .
C3C C 0.85518(16) 0.7997(2) 0.18016(12) 0.0180(3) Uani 1 1 d . . . . .
H3CA H 0.933044 0.776011 0.161824 0.022 Uiso 1 1 calc R U . . .
C4C C 0.76110(16) 0.71512(19) 0.18719(12) 0.0171(3) Uani 1 1 d . . . . .
C5C C 0.93076(16) 1.0149(2) 0.19468(14) 0.0218(4) Uani 1 1 d . . . . .
H5CA H 0.930618 1.065284 0.238981 0.033 Uiso 1 1 calc R U . . .
H5CB H 0.914996 1.066290 0.151828 0.033 Uiso 1 1 calc R U . . .
H5CC H 1.010710 0.975244 0.189391 0.033 Uiso 1 1 calc R U . . .
C6C C 0.7773(2) 0.5840(2) 0.16725(17) 0.0295(5) Uani 1 1 d . . . . .
H6CA H 0.708772 0.557688 0.136419 0.044 Uiso 1 1 calc R U . . .
H6CB H 0.779488 0.534570 0.211927 0.044 Uiso 1 1 calc R U . . .
H6CC H 0.854283 0.573844 0.140339 0.044 Uiso 1 1 calc R U . . .

loop_
_atom_site_aniso_label
_atom_site_aniso_U_11
_atom_site_aniso_U_22
_atom_site_aniso_U_33
_atom_site_aniso_U_23
_atom_site_aniso_U_13
_atom_site_aniso_U_12
Bi 0.01036(2) 0.00911(3) 0.01343(2) -0.00045(1) 0.00050(2) 0.00043(1)
S1A 0.01350(16) 0.0192(2) 0.01435(18) 0.00012(14) 0.00114(14) 0.00248(14)
N1A 0.0195(6) 0.0179(9) 0.0139(6) -0.0003(5) -0.0005(5) -0.0004(5)
N2A 0.0157(6) 0.0152(9) 0.0162(7) -0.0017(5) -0.0015(5) 0.0014(4)
C1A 0.0158(6) 0.0139(8) 0.0148(6) -0.0002(5) -0.0015(5) -0.0001(6)
C2A 0.0221(7) 0.0161(10) 0.0158(7) -0.0011(5) -0.0032(6) -0.0012(6)
C3A 0.0211(8) 0.0193(11) 0.0186(8) -0.0029(6) -0.0053(6) 0.0021(6)
C4A 0.0159(7) 0.0140(9) 0.0206(7) -0.0039(5) -0.0035(6) 0.0010(5)
C5A 0.0283(10) 0.0312(13) 0.0152(8) 0.0009(7) -0.0027(7) 0.0005(7)
C6A 0.0170(8) 0.0273(13) 0.0262(9) -0.0060(7) -0.0022(7) 0.0048(6)
S1B 0.01386(16) 0.0152(2) 0.01592(18) -0.00238(12) -0.00200(14) 0.00367(12)
N1B 0.0156(6) 0.0185(8) 0.0159(6) 0.0007(5) -0.0017(5) 0.0004(5)
N2B 0.0162(6) 0.0151(8) 0.0166(6) -0.0013(5) 0.0004(5) 0.0024(5)
C1B 0.0140(6) 0.0136(9) 0.0144(6) -0.0002(5) 0.0002(5) -0.0007(5)
C2B 0.0220(8) 0.0170(9) 0.0186(8) -0.0013(6) 0.0026(6) 0.0038(6)
C3B 0.0253(8) 0.0182(11) 0.0158(7) -0.0023(6) 0.0005(6) -0.0016(6)
C4B 0.0216(8) 0.0180(10) 0.0151(7) 0.0011(5) -0.0011(6) -0.0035(6)
C5B 0.0338(11) 0.0305(14) 0.0288(11) -0.0085(9) 0.0002(9) 0.0142(9)
C6B 0.0271(9) 0.0301(12) 0.0178(8) 0.0014(8) -0.0078(7) -0.0011(8)
S1C 0.01224(14) 0.0094(2) 0.0263(2) -0.00199(15) 0.00460(15) -0.00032(11)
N1C 0.0127(6) 0.0119(8) 0.0230(8) -0.0026(5) 0.0037(5) 0.0014(4)
N2C 0.0112(5) 0.0130(8) 0.0191(7) 0.0001(5) 0.0020(5) -0.0005(4)
C1C 0.0119(6) 0.0115(8) 0.0169(7) -0.0002(5) 0.0016(5) 0.0008(4)
C2C 0.0116(6) 0.0136(9) 0.0208(8) 0.0007(5) 0.0013(5) 0.0002(5)
C3C 0.0124(6) 0.0160(10) 0.0256(8) -0.0022(7) 0.0027(6) 0.0019(5)
C4C 0.0144(7) 0.0134(10) 0.0236(9) -0.0035(6) 0.0033(6) 0.0020(5)
C5C 0.0127(7) 0.0158(10) 0.0369(11) 0.0013(7) 0.0034(7) -0.0006(5)
C6C 0.0239(9) 0.0161(12) 0.0484(15) -0.0101(9) 0.0094(9) 0.0026(7)

loop_
_atom_type_symbol
_atom_type_description
_atom_type_scat_dispersion_real
_atom_type_scat_dispersion_imag
_atom_type_scat_source
C C -0.0001 0.0050 'International Tables Vol C Tables 4.2.6.8 and 6.1.1.4'
H H 0.0000 0.0000 'International Tables Vol C Tables 4.2.6.8 and 6.1.1.4'
Bi Bi -0.5768 4.4293 'International Tables Vol C Tables 4.2.6.8 and 6.1.1.4'
N N 0.0005 0.0010 'International Tables Vol C Tables 4.2.6.8 and 6.1.1.4'
S S 0.0444 0.0409 'International Tables Vol C Tables 4.2.6.8 and 6.1.1.4'

loop_
_geom_angle_atom_site_label_1
_geom_angle_atom_site_label_2
_geom_angle_atom_site_label_3
_geom_angle
_geom_angle_site_symmetry_1
_geom_angle_site_symmetry_3
_geom_angle_publ_flag
S1A Bi S1B 79.046(15) . . ?
S1A Bi S1C 87.168(16) . . ?
S1B Bi S1C 87.758(15) . . ?
S1A Bi N2A 58.98(3) . . ?
S1B Bi N2A 137.57(3) . . ?
S1C Bi N2A 84.49(4) . . ?
C1A S1A Bi 91.24(6) . . ?
C1A N1A C2A 115.74(17) . . ?
C4A N2A C1A 117.00(17) . . ?
C4A N2A Bi 148.36(13) . . ?
C1A N2A Bi 94.09(10) . . ?
N1A C1A N2A 126.88(16) . . ?
N1A C1A S1A 117.51(13) . . ?
N2A C1A S1A 115.59(13) . . ?
N1A C2A C3A 121.41(18) . . ?
N1A C2A C5A 116.03(18) . . ?
C3A C2A C5A 122.55(18) . . ?
C2A C3A C4A 118.94(18) . . ?
C2A C3A H3AA 120.5 . . ?
C4A C3A H3AA 120.5 . . ?
N2A C4A C3A 119.94(18) . . ?
N2A C4A C6A 117.30(17) . . ?
C3A C4A C6A 122.75(18) . . ?
C2A C5A H5AA 109.5 . . ?
C2A C5A H5AB 109.5 . . ?
H5AA C5A H5AB 109.5 . . ?
C2A C5A H5AC 109.5 . . ?
H5AA C5A H5AC 109.5 . . ?
H5AB C5A H5AC 109.5 . . ?
C4A C6A H6AA 109.5 . . ?
C4A C6A H6AB 109.5 . . ?
H6AA C6A H6AB 109.5 . . ?
C4A C6A H6AC 109.5 . . ?
H6AA C6A H6AC 109.5 . . ?
H6AB C6A H6AC 109.5 . . ?
C1B S1B Bi 94.81(6) . . ?
C1B N1B C4B 116.21(17) . . ?
C2B N2B C1B 116.67(17) . . ?
N1B C1B N2B 126.62(17) . . ?
N1B C1B S1B 115.95(13) . . ?
N2B C1B S1B 117.42(13) . . ?
N2B C2B C3B 121.18(18) . . ?
N2B C2B C5B 117.79(19) . . ?
C3B C2B C5B 121.03(19) . . ?
C4B C3B C2B 117.97(18) . . ?
C4B C3B H3BA 121.0 . . ?
C2B C3B H3BA 121.0 . . ?
N1B C4B C3B 121.33(18) . . ?
N1B C4B C6B 116.04(19) . . ?
C3B C4B C6B 122.63(19) . . ?
C2B C5B H5BA 109.5 . . ?
C2B C5B H5BB 109.5 . . ?
H5BA C5B H5BB 109.5 . . ?
C2B C5B H5BC 109.5 . . ?
H5BA C5B H5BC 109.5 . . ?
H5BB C5B H5BC 109.5 . . ?
C4B C6B H6BA 109.5 . . ?
C4B C6B H6BB 109.5 . . ?
H6BA C6B H6BB 109.5 . . ?
C4B C6B H6BC 109.5 . . ?
H6BA C6B H6BC 109.5 . . ?
H6BB C6B H6BC 109.5 . . ?
C1C S1C Bi 94.76(6) . . ?
C1C N1C C4C 117.31(16) . . ?
C1C N2C C2C 116.21(16) . . ?
N1C C1C N2C 126.11(15) . . ?
N1C C1C S1C 117.01(12) . . ?
N2C C1C S1C 116.87(13) . . ?
N2C C2C C3C 121.17(16) . . ?
N2C C2C C5C 117.80(17) . . ?
C3C C2C C5C 121.02(16) . . ?
C2C C3C C4C 118.52(16) . . ?
C2C C3C H3CA 120.7 . . ?
C4C C3C H3CA 120.7 . . ?
N1C C4C C3C 120.65(18) . . ?
N1C C4C C6C 117.16(17) . . ?
C3C C4C C6C 122.19(17) . . ?
C2C C5C H5CA 109.5 . . ?
C2C C5C H5CB 109.5 . . ?
H5CA C5C H5CB 109.5 . . ?
C2C C5C H5CC 109.5 . . ?
H5CA C5C H5CC 109.5 . . ?
H5CB C5C H5CC 109.5 . . ?
C4C C6C H6CA 109.5 . . ?
C4C C6C H6CB 109.5 . . ?
H6CA C6C H6CB 109.5 . . ?
C4C C6C H6CC 109.5 . . ?
H6CA C6C H6CC 109.5 . . ?
H6CB C6C H6CC 109.5 . . ?

loop_
_geom_bond_atom_site_label_1
_geom_bond_atom_site_label_2
_geom_bond_distance
_geom_bond_site_symmetry_2
_geom_bond_publ_flag
Bi S1A 2.5837(5) . ?
Bi S1B 2.6141(4) . ?
Bi S1C 2.6546(5) . ?
Bi N2A 2.7526(17) . ?
S1A C1A 1.7492(17) . ?
N1A C1A 1.337(2) . ?
N1A C2A 1.348(3) . ?
N2A C4A 1.347(2) . ?
N2A C1A 1.350(2) . ?
C2A C3A 1.391(3) . ?
C2A C5A 1.500(3) . ?
C3A C4A 1.391(3) . ?
C3A H3AA 0.9500 . ?
C4A C6A 1.495(3) . ?
C5A H5AA 0.9800 . ?
C5A H5AB 0.9800 . ?
C5A H5AC 0.9800 . ?
C6A H6AA 0.9800 . ?
C6A H6AB 0.9800 . ?
C6A H6AC 0.9800 . ?
S1B C1B 1.7545(18) . ?
N1B C1B 1.339(2) . ?
N1B C4B 1.349(3) . ?
N2B C2B 1.337(3) . ?
N2B C1B 1.348(2) . ?
C2B C3B 1.395(3) . ?
C2B C5B 1.507(3) . ?
C3B C4B 1.392(3) . ?
C3B H3BA 0.9500 . ?
C4B C6B 1.501(3) . ?
C5B H5BA 0.9800 . ?
C5B H5BB 0.9800 . ?
C5B H5BC 0.9800 . ?
C6B H6BA 0.9800 . ?
C6B H6BB 0.9800 . ?
C6B H6BC 0.9800 . ?
S1C C1C 1.7520(16) . ?
N1C C1C 1.338(2) . ?
N1C C4C 1.347(2) . ?
N2C C1C 1.352(2) . ?
N2C C2C 1.353(2) . ?
C2C C3C 1.390(3) . ?
C2C C5C 1.500(3) . ?
C3C C4C 1.390(3) . ?
C3C H3CA 0.9500 . ?
C4C C6C 1.495(3) . ?
C5C H5CA 0.9800 . ?
C5C H5CB 0.9800 . ?
C5C H5CC 0.9800 . ?
C6C H6CA 0.9800 . ?
C6C H6CB 0.9800 . ?
C6C H6CC 0.9800 . ?

loop_
_geom_hbond_atom_site_label_D
_geom_hbond_atom_site_label_H
_geom_hbond_atom_site_label_A
_geom_hbond_distance_DH
_geom_hbond_distance_HA
_geom_hbond_distance_DA
_geom_hbond_angle_DHA
_geom_hbond_site_symmetry_A
_geom_hbond_publ_flag
C3A H3AA S1A 0.95 2.87 3.394(2) 116.2 4_566 yes
C6A H6AB S1B 0.98 2.97 3.819(2) 145.7 3_645 yes
C5B H5BA S1C 0.98 3.01 3.979(3) 168.5 3_645 yes
C3C H3CA S1B 0.95 2.97 3.7615(17) 141.2 1_655 yes
C3C H3CA N1B 0.95 2.67 3.583(2) 161.6 1_655 yes
C5C H5CA S1B 0.98 2.99 3.791(2) 139.5 3_655 yes
C5C H5CB S1A 0.98 2.89 3.595(2) 129.8 3_655 yes
C5C H5CC S1B 0.98 2.94 3.865(2) 158.5 1_655 yes

loop_
_geom_torsion_atom_site_label_1
_geom_torsion_atom_site_label_2
_geom_torsion_atom_site_label_3
_geom_torsion_atom_site_label_4
_geom_torsion
_geom_torsion_site_symmetry_1
_geom_torsion_site_symmetry_2
_geom_torsion_site_symmetry_3
_geom_torsion_site_symmetry_4
_geom_torsion_publ_flag
C2A N1A C1A N2A -3.3(3) . . . . ?
C2A N1A C1A S1A 174.94(15) . . . . ?
C4A N2A C1A N1A 1.5(3) . . . . ?
Bi N2A C1A N1A 175.40(18) . . . . ?
C4A N2A C1A S1A -176.81(15) . . . . ?
Bi N2A C1A S1A -2.88(14) . . . . ?
Bi S1A C1A N1A -175.39(14) . . . . ?
Bi S1A C1A N2A 3.06(15) . . . . ?
C1A N1A C2A C3A 2.4(3) . . . . ?
C1A N1A C2A C5A -176.35(18) . . . . ?
N1A C2A C3A C4A 0.1(3) . . . . ?
C5A C2A C3A C4A 178.7(2) . . . . ?
C1A N2A C4A C3A 1.3(3) . . . . ?
Bi N2A C4A C3A -167.09(18) . . . . ?
C1A N2A C4A C6A -179.48(18) . . . . ?
Bi N2A C4A C6A 12.1(4) . . . . ?
C2A C3A C4A N2A -2.0(3) . . . . ?
C2A C3A C4A C6A 178.8(2) . . . . ?
C4B N1B C1B N2B -1.0(3) . . . . ?
C4B N1B C1B S1B 179.84(14) . . . . ?
C2B N2B C1B N1B 1.1(3) . . . . ?
C2B N2B C1B S1B -179.69(15) . . . . ?
Bi S1B C1B N1B 178.19(14) . . . . ?
Bi S1B C1B N2B -1.07(15) . . . . ?
C1B N2B C2B C3B -0.1(3) . . . . ?
C1B N2B C2B C5B 179.6(2) . . . . ?
N2B C2B C3B C4B -0.9(3) . . . . ?
C5B C2B C3B C4B 179.4(2) . . . . ?
C1B N1B C4B C3B -0.2(3) . . . . ?
C1B N1B C4B C6B -179.48(18) . . . . ?
C2B C3B C4B N1B 1.0(3) . . . . ?
C2B C3B C4B C6B -179.7(2) . . . . ?
C4C N1C C1C N2C -1.1(3) . . . . ?
C4C N1C C1C S1C 177.57(15) . . . . ?
C2C N2C C1C N1C -0.4(3) . . . . ?
C2C N2C C1C S1C -179.01(14) . . . . ?
Bi S1C C1C N1C 2.53(15) . . . . ?
Bi S1C C1C N2C -178.69(14) . . . . ?
C1C N2C C2C C3C 1.7(3) . . . . ?
C1C N2C C2C C5C -179.52(18) . . . . ?
N2C C2C C3C C4C -1.6(3) . . . . ?
C5C C2C C3C C4C 179.6(2) . . . . ?
C1C N1C C4C C3C 1.1(3) . . . . ?
C1C N1C C4C C6C -179.3(2) . . . . ?
C2C C3C C4C N1C 0.1(3) . . . . ?
C2C C3C C4C C6C -179.4(2) . . . . ?
